data_4117744
loop_
_publ_author_name
'Hiroaki Tanaka'
'Masaaki Ichinohe'
'Akira Sekiguchi'

_publ_section_title
;
 An Isolable NHC-Stabilized Silylene Radical Cation: Synthesis and
 Structural Characterization
;
_journal_name_full 'Journal of the American Chemical Society'
_journal_page_first 5540
_journal_page_last 5543
_journal_paper_doi 10.1021/ja301180v
_journal_volume 134
_journal_year 2012
_chemical_formula_sum 'C35 H74 N2 O Si3'
_chemical_formula_weight 623.23
_chemical_name_systematic
; 
 1,1,1,3,3,3-hexa-tert-butyltrisilane-2,2-diyl 
 1',3',4',5'-tetramethyl-2',3'-dihydro-1'H-imidazole-2',2'-diyl complex 
;
_space_group_IT_number 19
_symmetry_cell_setting orthorhombic
_symmetry_space_group_name_Hall 'P 2ac 2ab'
_symmetry_space_group_name_H-M 'P 21 21 21'
_atom_sites_solution_hydrogens geom
_atom_sites_solution_primary direct
_atom_sites_solution_secondary difmap
_audit_creation_method SHELXL-97
_cell_angle_alpha 90.00
_cell_angle_beta 90.00
_cell_angle_gamma 90.00
_cell_formula_units_Z 8
_cell_length_a 15.7355(7)
_cell_length_b 16.2056(8)
_cell_length_c 30.5406(14)
_cell_measurement_reflns_used 9881
_cell_measurement_temperature 120(1)
_cell_measurement_theta_max 27.14
_cell_measurement_theta_min 2.24
_cell_volume 7788.0(6)
_computing_cell_refinement 'APEX2 (Bruker AXS, 2006)'
_computing_data_collection 'APEX2 (Bruker AXS, 2006)'
_computing_data_reduction 'SAINT (Bruker AXS, 2004)'
_computing_molecular_graphics 'XSHEL (Bruker AXS,2002)'
_computing_publication_material 'XCIF (Bruker AXS, 2001)'
_computing_structure_refinement 'SHELXL-97 (Sheldrick, 1997)'
_computing_structure_solution 'SHELXS-97 (Sheldrick, 1997)'
_diffrn_ambient_temperature 120(1)
_diffrn_detector_area_resol_mean 8.333
_diffrn_measured_fraction_theta_full 0.998
_diffrn_measured_fraction_theta_max 0.998
_diffrn_measurement_device_type 'Bruker APEXII CCD area detector'
_diffrn_measurement_method 'phi and omega scans'
_diffrn_radiation_monochromator graphite
_diffrn_radiation_source 'fine-focus sealed tube'
_diffrn_radiation_type MoK\a
_diffrn_radiation_wavelength 0.71073
_diffrn_reflns_av_R_equivalents 0.0553
_diffrn_reflns_av_sigmaI/netI 0.0584
_diffrn_reflns_limit_h_max 20
_diffrn_reflns_limit_h_min -20
_diffrn_reflns_limit_k_max 20
_diffrn_reflns_limit_k_min -20
_diffrn_reflns_limit_l_max 39
_diffrn_reflns_limit_l_min -39
_diffrn_reflns_number 88783
_diffrn_reflns_theta_full 27.48
_diffrn_reflns_theta_max 27.48
_diffrn_reflns_theta_min 1.33
_exptl_absorpt_coefficient_mu 0.149
_exptl_absorpt_correction_T_max 0.9792
_exptl_absorpt_correction_T_min 0.9690
_exptl_absorpt_correction_type empirical
_exptl_absorpt_process_details
; 
SADABS Sheldrick 1996 
;
_exptl_crystal_colour orange
_exptl_crystal_density_diffrn 1.063
_exptl_crystal_description cubic
_exptl_crystal_F_000 2784
_exptl_crystal_size_max 0.21
_exptl_crystal_size_mid 0.15
_exptl_crystal_size_min 0.14
_refine_diff_density_max 2.289
_refine_diff_density_min -1.097
_refine_diff_density_rms 0.091
_refine_ls_abs_structure_details 'Flack H D (1983), Acta Cryst. A39, 876-881'
_refine_ls_abs_structure_Flack 0.00
_refine_ls_extinction_coef 0.0000(2)
_refine_ls_extinction_expression Fc^*^=kFc[1+0.001xFc^2^\l^3^/sin(2\q)]^-1/4^
_refine_ls_extinction_method SHELXL
_refine_ls_goodness_of_fit_ref 1.027
_refine_ls_hydrogen_treatment constr
_refine_ls_matrix_type full
_refine_ls_number_parameters 692
_refine_ls_number_reflns 17787
_refine_ls_number_restraints 27
_refine_ls_restrained_S_all 1.159
_refine_ls_R_factor_all 0.0820
_refine_ls_R_factor_gt 0.0661
_refine_ls_shift/su_max 0.001
_refine_ls_shift/su_mean 0.000
_refine_ls_structure_factor_coef Fsqd
_refine_ls_weighting_details 'calc w=1/[\s^2^(Fo^2^)+(0.1389P)^2^+2.8304P] where P=(Fo^2^+2Fc^2^)/3'
_refine_ls_weighting_scheme calc
_refine_ls_wR_factor_gt 0.2032
_refine_ls_wR_factor_ref 0.2133
_reflns_number_gt 14015
_reflns_number_total 17787
_reflns_threshold_expression >2sigma(I)
_cod_data_source_file ja301180v_si_002.cif
_cod_data_source_block reductsi2sinhc_0m
_cod_original_sg_symbol_H-M 'P 21 21 21 '
_cod_database_code 4117744

loop_
_symmetry_equiv_pos_as_xyz
'x, y, z'
'-x+1/2, -y, z+1/2'
'-x, y+1/2, -z+1/2'
'x+1/2, -y+1/2, -z'

loop_
_atom_site_label
_atom_site_type_symbol
_atom_site_fract_x
_atom_site_fract_y
_atom_site_fract_z
_atom_site_U_iso_or_equiv
_atom_site_adp_type
_atom_site_occupancy
_atom_site_symmetry_multiplicity
_atom_site_calc_flag
_atom_site_refinement_flags
Si1 Si 0.03213(7) 0.91342(6) 0.63052(3) 0.0159(2) Uani 1 1 d .
Si2 Si 0.00086(7) 0.86811(6) 0.55555(3) 0.0156(2) Uani 1 1 d .
Si3 Si -0.00540(7) 0.86387(6) 0.70351(3) 0.0156(2) Uani 1 1 d .
N1 N 0.0647(2) 1.08955(19) 0.62576(11) 0.0168(7) Uani 1 1 d .
N2 N -0.0706(2) 1.0729(2) 0.63066(11) 0.0174(7) Uani 1 1 d .
C1 C -0.0368(3) 0.9572(3) 0.51568(14) 0.0234(9) Uani 1 1 d .
C2 C 0.0075(3) 1.0401(3) 0.52475(14) 0.0288(10) Uani 1 1 d .
H2A H 0.0692 1.0331 0.5223 0.043 Uiso 1 1 calc R
H2B H -0.0067 1.0589 0.5544 0.043 Uiso 1 1 calc R
H2C H -0.0117 1.0812 0.5034 0.043 Uiso 1 1 calc R
C3 C -0.1324(3) 0.9737(3) 0.51972(16) 0.0331(11) Uani 1 1 d .
H3A H -0.1638 0.9226 0.5141 0.050 Uiso 1 1 calc R
H3B H -0.1493 1.0156 0.4983 0.050 Uiso 1 1 calc R
H3C H -0.1452 0.9935 0.5493 0.050 Uiso 1 1 calc R
C4 C -0.0203(3) 0.9369(3) 0.46716(14) 0.0280(10) Uani 1 1 d .
H4A H 0.0404 0.9261 0.4628 0.042 Uiso 1 1 calc R
H4B H -0.0376 0.9837 0.4489 0.042 Uiso 1 1 calc R
H4C H -0.0531 0.8879 0.4589 0.042 Uiso 1 1 calc R
C5 C 0.1126(3) 0.8296(3) 0.53398(13) 0.0200(8) Uani 1 1 d .
C6 C 0.1704(3) 0.9045(3) 0.52445(15) 0.0279(10) Uani 1 1 d .
H6A H 0.1430 0.9401 0.5027 0.042 Uiso 1 1 calc R
H6B H 0.2251 0.8852 0.5131 0.042 Uiso 1 1 calc R
H6C H 0.1796 0.9356 0.5515 0.042 Uiso 1 1 calc R
C7 C 0.1085(3) 0.7769(3) 0.49182(14) 0.0269(10) Uani 1 1 d .
H7A H 0.0716 0.7291 0.4967 0.040 Uiso 1 1 calc R
H7B H 0.1658 0.7579 0.4842 0.040 Uiso 1 1 calc R
H7C H 0.0856 0.8104 0.4678 0.040 Uiso 1 1 calc R
C8 C 0.1606(3) 0.7779(3) 0.56840(14) 0.0220(9) Uani 1 1 d .
H8A H 0.1271 0.7288 0.5757 0.033 Uiso 1 1 calc R
H8B H 0.1693 0.8111 0.5949 0.033 Uiso 1 1 calc R
H8C H 0.2158 0.7610 0.5565 0.033 Uiso 1 1 calc R
C9 C -0.0806(3) 0.7771(3) 0.55204(13) 0.0210(9) Uani 1 1 d .
C10 C -0.1085(3) 0.7518(3) 0.50560(14) 0.0287(10) Uani 1 1 d .
H10A H -0.1336 0.7995 0.4907 0.043 Uiso 1 1 calc R
H10B H -0.1506 0.7074 0.5075 0.043 Uiso 1 1 calc R
H10C H -0.0590 0.7324 0.4891 0.043 Uiso 1 1 calc R
C11 C -0.0426(3) 0.7000(3) 0.57380(14) 0.0250(9) Uani 1 1 d .
H11A H 0.0102 0.6848 0.5589 0.037 Uiso 1 1 calc R
H11B H -0.0832 0.6543 0.5717 0.037 Uiso 1 1 calc R
H11C H -0.0307 0.7117 0.6047 0.037 Uiso 1 1 calc R
C12 C -0.1623(3) 0.7979(3) 0.57708(15) 0.0276(10) Uani 1 1 d .
H12A H -0.1891 0.8465 0.5639 0.041 Uiso 1 1 calc R
H12B H -0.1486 0.8094 0.6078 0.041 Uiso 1 1 calc R
H12C H -0.2015 0.7510 0.5755 0.041 Uiso 1 1 calc R
C13 C 0.0073(3) 0.9564(3) 0.74500(13) 0.0230(9) Uani 1 1 d .
C14 C -0.0752(3) 1.0077(3) 0.74912(15) 0.0279(10) Uani 1 1 d .
H14A H -0.0925 1.0273 0.7201 0.042 Uiso 1 1 calc R
H14B H -0.0651 1.0551 0.7684 0.042 Uiso 1 1 calc R
H14C H -0.1204 0.9732 0.7615 0.042 Uiso 1 1 calc R
C15 C 0.0770(3) 1.0173(3) 0.73056(15) 0.0292(10) Uani 1 1 d .
H15A H 0.1312 0.9880 0.7278 0.044 Uiso 1 1 calc R
H15B H 0.0826 1.0612 0.7524 0.044 Uiso 1 1 calc R
H15C H 0.0616 1.0415 0.7022 0.044 Uiso 1 1 calc R
C16 C 0.0306(3) 0.9288(3) 0.79193(14) 0.0304(10) Uani 1 1 d .
H16A H 0.0832 0.8965 0.7912 0.046 Uiso 1 1 calc R
H16B H -0.0154 0.8949 0.8039 0.046 Uiso 1 1 calc R
H16C H 0.0388 0.9775 0.8105 0.046 Uiso 1 1 calc R
C17 C 0.0876(3) 0.7856(3) 0.71549(13) 0.0226(9) Uani 1 1 d .
C18 C 0.0783(3) 0.7348(3) 0.75834(15) 0.0295(10) Uani 1 1 d .
H18A H 0.0240 0.7051 0.7580 0.044 Uiso 1 1 calc R
H18B H 0.0798 0.7721 0.7836 0.044 Uiso 1 1 calc R
H18C H 0.1250 0.6951 0.7605 0.044 Uiso 1 1 calc R
C19 C 0.0943(3) 0.7227(3) 0.67744(15) 0.0282(10) Uani 1 1 d .
H19A H 0.0410 0.6918 0.6751 0.042 Uiso 1 1 calc R
H19B H 0.1412 0.6843 0.6832 0.042 Uiso 1 1 calc R
H19C H 0.1050 0.7521 0.6500 0.042 Uiso 1 1 calc R
C20 C 0.1728(3) 0.8301(3) 0.71708(16) 0.0308(10) Uani 1 1 d .
H20A H 0.1808 0.8616 0.6900 0.046 Uiso 1 1 calc R
H20B H 0.2186 0.7895 0.7200 0.046 Uiso 1 1 calc R
H20C H 0.1738 0.8677 0.7422 0.046 Uiso 1 1 calc R
C21 C -0.1145(3) 0.8089(3) 0.71662(13) 0.0200(8) Uani 1 1 d .
C22 C -0.1907(3) 0.8589(3) 0.69890(15) 0.0252(9) Uani 1 1 d .
H22A H -0.1826 0.8695 0.6676 0.038 Uiso 1 1 calc R
H22B H -0.1945 0.9115 0.7146 0.038 Uiso 1 1 calc R
H22C H -0.2432 0.8275 0.7033 0.038 Uiso 1 1 calc R
C23 C -0.1193(3) 0.7237(3) 0.69419(15) 0.0283(10) Uani 1 1 d .
H23A H -0.1082 0.7299 0.6628 0.042 Uiso 1 1 calc R
H23B H -0.1761 0.7002 0.6985 0.042 Uiso 1 1 calc R
H23C H -0.0767 0.6868 0.7071 0.042 Uiso 1 1 calc R
C24 C -0.1313(3) 0.7941(3) 0.76557(14) 0.0303(10) Uani 1 1 d .
H24A H -0.1294 0.8468 0.7812 0.045 Uiso 1 1 calc R
H24B H -0.0877 0.7570 0.7774 0.045 Uiso 1 1 calc R
H24C H -0.1875 0.7689 0.7693 0.045 Uiso 1 1 calc R
C25 C 0.0039(2) 1.0295(2) 0.62970(12) 0.0165(7) Uani 1 1 d .
C26 C 0.0292(3) 1.1677(2) 0.62404(13) 0.0208(8) Uani 1 1 d .
C27 C -0.0569(3) 1.1571(2) 0.62738(14) 0.0199(8) Uani 1 1 d .
C28 C 0.1556(2) 1.0764(3) 0.62426(15) 0.0255(9) Uani 1 1 d .
H28A H 0.1677 1.0172 0.6264 0.038 Uiso 1 1 calc R
H28B H 0.1826 1.1053 0.6488 0.038 Uiso 1 1 calc R
H28C H 0.1782 1.0977 0.5966 0.038 Uiso 1 1 calc R
C29 C 0.0817(3) 1.2438(3) 0.61911(15) 0.0284(10) Uani 1 1 d .
H29A H 0.1419 1.2286 0.6171 0.043 Uiso 1 1 calc R
H29B H 0.0730 1.2797 0.6445 0.043 Uiso 1 1 calc R
H29C H 0.0647 1.2731 0.5924 0.043 Uiso 1 1 calc R
C30 C -0.1266(3) 1.2181(3) 0.62537(15) 0.0278(9) Uani 1 1 d .
H30A H -0.1812 1.1900 0.6294 0.042 Uiso 1 1 calc R
H30B H -0.1258 1.2457 0.5968 0.042 Uiso 1 1 calc R
H30C H -0.1189 1.2592 0.6486 0.042 Uiso 1 1 calc R
C31 C -0.1555(3) 1.0368(3) 0.63379(15) 0.0239(9) Uani 1 1 d .
H31A H -0.1980 1.0810 0.6348 0.036 Uiso 1 1 calc R
H31B H -0.1595 1.0035 0.6605 0.036 Uiso 1 1 calc R
H31C H -0.1660 1.0017 0.6082 0.036 Uiso 1 1 calc R
Si41 Si -0.04428(7) 0.42329(6) 0.37164(4) 0.0170(2) Uani 1 1 d .
Si42 Si -0.00925(7) 0.36951(7) 0.44409(3) 0.0165(2) Uani 1 1 d .
Si43 Si -0.01489(7) 0.38124(7) 0.29689(3) 0.0174(2) Uani 1 1 d .
N41 N -0.0806(2) 0.5989(2) 0.37762(11) 0.0184(7) Uani 1 1 d .
N42 N 0.0544(2) 0.5854(2) 0.37254(11) 0.0168(6) Uani 1 1 d .
C41 C -0.0276(3) 0.4586(3) 0.48693(14) 0.0258(9) Uani 1 1 d .
C42 C 0.0231(4) 0.5383(3) 0.47667(15) 0.0332(11) Uani 1 1 d .
H42A H 0.0095 0.5570 0.4470 0.050 Uiso 1 1 calc R
H42B H 0.0841 0.5268 0.4788 0.050 Uiso 1 1 calc R
H42C H 0.0076 0.5814 0.4977 0.050 Uiso 1 1 calc R
C43 C -0.0020(4) 0.4332(3) 0.53376(14) 0.0345(11) Uani 1 1 d .
H43A H -0.0329 0.3832 0.5421 0.052 Uiso 1 1 calc R
H43B H -0.0160 0.4779 0.5542 0.052 Uiso 1 1 calc R
H43C H 0.0593 0.4224 0.5347 0.052 Uiso 1 1 calc R
C44 C -0.1214(3) 0.4833(3) 0.48879(16) 0.0340(11) Uani 1 1 d .
H44A H -0.1559 0.4348 0.4959 0.051 Uiso 1 1 calc R
H44B H -0.1390 0.5053 0.4603 0.051 Uiso 1 1 calc R
H44C H -0.1295 0.5256 0.5113 0.051 Uiso 1 1 calc R
C45 C 0.1031(3) 0.3207(3) 0.45432(13) 0.0228(9) Uani 1 1 d .
C46 C 0.1719(3) 0.3888(3) 0.45976(16) 0.0304(10) Uani 1 1 d .
H46A H 0.1563 0.4251 0.4841 0.046 Uiso 1 1 calc R
H46B H 0.1757 0.4212 0.4327 0.046 Uiso 1 1 calc R
H46C H 0.2270 0.3630 0.4658 0.046 Uiso 1 1 calc R
C47 C 0.1317(3) 0.2682(3) 0.41506(15) 0.0274(10) Uani 1 1 d .
H47A H 0.0907 0.2236 0.4102 0.041 Uiso 1 1 calc R
H47B H 0.1878 0.2444 0.4211 0.041 Uiso 1 1 calc R
H47C H 0.1350 0.3030 0.3889 0.041 Uiso 1 1 calc R
C48 C 0.1102(3) 0.2648(3) 0.49495(15) 0.0291(10) Uani 1 1 d .
H48A H 0.0679 0.2206 0.4931 0.044 Uiso 1 1 calc R
H48B H 0.0999 0.2976 0.5214 0.044 Uiso 1 1 calc R
H48C H 0.1672 0.2407 0.4963 0.044 Uiso 1 1 calc R
C49 C -0.0953(3) 0.2828(3) 0.45517(14) 0.0246(9) Uani 1 1 d .
C50 C -0.1842(3) 0.3073(3) 0.43717(15) 0.0287(10) Uani 1 1 d .
H50A H -0.1794 0.3215 0.4061 0.043 Uiso 1 1 calc R
H50B H -0.2057 0.3550 0.4535 0.043 Uiso 1 1 calc R
H50C H -0.2235 0.2608 0.4406 0.043 Uiso 1 1 calc R
C51 C -0.1081(3) 0.2607(3) 0.50416(15) 0.0317(11) Uani 1 1 d .
H51A H -0.0533 0.2456 0.5171 0.048 Uiso 1 1 calc R
H51B H -0.1474 0.2140 0.5066 0.048 Uiso 1 1 calc R
H51C H -0.1317 0.3084 0.5197 0.048 Uiso 1 1 calc R
C52 C -0.0705(3) 0.2022(3) 0.43187(16) 0.0303(10) Uani 1 1 d .
H52A H -0.0621 0.2130 0.4006 0.045 Uiso 1 1 calc R
H52B H -0.1159 0.1614 0.4356 0.045 Uiso 1 1 calc R
H52C H -0.0177 0.1808 0.4445 0.045 Uiso 1 1 calc R
C53 C -0.0891(3) 0.4518(3) 0.26051(14) 0.0258(9) Uani 1 1 d .
C54 C -0.1820(3) 0.4320(3) 0.26862(15) 0.0312(11) Uani 1 1 d .
H54A H -0.1925 0.3736 0.2622 0.047 Uiso 1 1 calc R
H54B H -0.2176 0.4664 0.2496 0.047 Uiso 1 1 calc R
H54C H -0.1960 0.4432 0.2993 0.047 Uiso 1 1 calc R
C55 C -0.0731(3) 0.4439(3) 0.21091(14) 0.0355(11) Uani 1 1 d .
H55A H -0.0137 0.4573 0.2045 0.053 Uiso 1 1 calc R
H55B H -0.1104 0.4821 0.1951 0.053 Uiso 1 1 calc R
H55C H -0.0851 0.3872 0.2016 0.053 Uiso 1 1 calc R
C56 C -0.0804(3) 0.5438(3) 0.27149(15) 0.0314(11) Uani 1 1 d .
H56A H -0.0215 0.5613 0.2668 0.047 Uiso 1 1 calc R
H56B H -0.0961 0.5529 0.3022 0.047 Uiso 1 1 calc R
H56C H -0.1182 0.5760 0.2525 0.047 Uiso 1 1 calc R
C57 C 0.1015(3) 0.3880(3) 0.27204(13) 0.0247(9) Uani 1 1 d .
C58 C 0.1250(3) 0.4783(3) 0.26315(15) 0.0315(11) Uani 1 1 d .
H58A H 0.1177 0.5106 0.2900 0.047 Uiso 1 1 calc R
H58B H 0.0880 0.5004 0.2402 0.047 Uiso 1 1 calc R
H58C H 0.1844 0.4815 0.2536 0.047 Uiso 1 1 calc R
C59 C 0.1135(3) 0.3397(3) 0.22921(14) 0.0321(11) Uani 1 1 d .
H59A H 0.0996 0.2815 0.2341 0.048 Uiso 1 1 calc R
H59B H 0.1727 0.3445 0.2196 0.048 Uiso 1 1 calc R
H59C H 0.0759 0.3624 0.2067 0.048 Uiso 1 1 calc R
C60 C 0.1681(3) 0.3548(3) 0.30437(15) 0.0288(10) Uani 1 1 d .
H60A H 0.1565 0.2966 0.3106 0.043 Uiso 1 1 calc R
H60B H 0.1654 0.3866 0.3317 0.043 Uiso 1 1 calc R
H60C H 0.2249 0.3602 0.2915 0.043 Uiso 1 1 calc R
C61 C -0.0547(3) 0.2668(3) 0.29189(14) 0.0243(9) Uani 1 1 d .
C62 C -0.0766(3) 0.2389(3) 0.24496(15) 0.0325(11) Uani 1 1 d .
H62A H -0.1196 0.2759 0.2326 0.049 Uiso 1 1 calc R
H62B H -0.0988 0.1824 0.2457 0.049 Uiso 1 1 calc R
H62C H -0.0252 0.2406 0.2268 0.049 Uiso 1 1 calc R
C63 C -0.1375(3) 0.2530(3) 0.31926(15) 0.0297(10) Uani 1 1 d .
H63A H -0.1273 0.2691 0.3497 0.045 Uiso 1 1 calc R
H63B H -0.1535 0.1946 0.3181 0.045 Uiso 1 1 calc R
H63C H -0.1836 0.2866 0.3071 0.045 Uiso 1 1 calc R
C64 C 0.0132(3) 0.2067(3) 0.30992(16) 0.0315(10) Uani 1 1 d .
H64A H 0.0276 0.2221 0.3401 0.047 Uiso 1 1 calc R
H64B H 0.0643 0.2097 0.2916 0.047 Uiso 1 1 calc R
H64C H -0.0092 0.1503 0.3095 0.047 Uiso 1 1 calc R
C65 C -0.0191(2) 0.5406(2) 0.37386(12) 0.0169(7) Uani 1 1 d .
C66 C -0.0457(3) 0.6781(2) 0.37810(13) 0.0201(8) Uani 1 1 d .
C67 C 0.0381(3) 0.6696(2) 0.37476(13) 0.0186(8) Uani 1 1 d .
C68 C -0.1728(3) 0.5844(3) 0.37976(15) 0.0250(9) Uani 1 1 d .
H68A H -0.2024 0.6374 0.3824 0.037 Uiso 1 1 calc R
H68B H -0.1859 0.5500 0.4053 0.037 Uiso 1 1 calc R
H68C H -0.1915 0.5563 0.3530 0.037 Uiso 1 1 calc R
C69 C -0.1003(3) 0.7531(3) 0.38116(14) 0.0258(9) Uani 1 1 d .
H69A H -0.1601 0.7365 0.3826 0.039 Uiso 1 1 calc R
H69B H -0.0911 0.7878 0.3553 0.039 Uiso 1 1 calc R
H69C H -0.0854 0.7841 0.4076 0.039 Uiso 1 1 calc R
C70 C 0.1081(3) 0.7321(2) 0.37429(15) 0.0255(9) Uani 1 1 d .
H70A H 0.1630 0.7038 0.3718 0.038 Uiso 1 1 calc R
H70B H 0.1067 0.7641 0.4015 0.038 Uiso 1 1 calc R
H70C H 0.1006 0.7691 0.3492 0.038 Uiso 1 1 calc R
C71 C 0.13800(15) 0.55009(14) 0.37308(8) 0.0237(9) Uani 1 1 d .
H71A H 0.1805 0.5942 0.3716 0.036 Uiso 1 1 calc R
H71B H 0.1448 0.5134 0.3478 0.036 Uiso 1 1 calc R
H71C H 0.1458 0.5185 0.4002 0.036 Uiso 1 1 calc R
O1 O -0.34294(15) 0.54574(14) 0.60278(8) 0.0938(13) Uani 1 1 d RD
C81 C -0.34211(15) 0.45899(14) 0.60012(8) 0.071(2) Uani 1 1 d RD
H81A H -0.3484 0.4414 0.5693 0.085 Uiso 1 1 calc R
H81B H -0.3900 0.4358 0.6172 0.085 Uiso 1 1 calc R
C82 C -0.25821(15) 0.42807(14) 0.61842(8) 0.119(4) Uani 1 1 d RD
H82A H -0.2275 0.3941 0.5966 0.143 Uiso 1 1 calc R
H82B H -0.2671 0.3951 0.6453 0.143 Uiso 1 1 calc R
C83 C -0.20911(15) 0.50907(14) 0.62852(8) 0.140(4) Uani 1 1 d RD
H83A H -0.2060 0.5195 0.6604 0.168 Uiso 1 1 calc R
H83B H -0.1508 0.5075 0.6163 0.168 Uiso 1 1 calc R
C84 C -0.26141(15) 0.57145(14) 0.60634(8) 0.114(3) Uani 1 1 d RD
H84A H -0.2595 0.6237 0.6231 0.137 Uiso 1 1 calc R
H84B H -0.2380 0.5822 0.5768 0.137 Uiso 1 1 calc R
O2 O -0.27299(15) 0.07951(14) 0.37751(8) 0.0938(13) Uani 1 1 d RD
C85 C -0.20829(15) 0.01801(14) 0.36891(8) 0.111(4) Uani 1 1 d RD
H85A H -0.1543 0.0330 0.3836 0.134 Uiso 1 1 calc R
H85B H -0.1978 0.0130 0.3371 0.134 Uiso 1 1 calc R
C86 C -0.24332(15) -0.06361(14) 0.38751(8) 0.129(5) Uani 1 1 d RD
H86A H -0.2688 -0.0984 0.3643 0.154 Uiso 1 1 calc R
H86B H -0.1988 -0.0954 0.4030 0.154 Uiso 1 1 calc R
C87 C -0.30592(15) -0.03331(14) 0.41691(8) 0.140(4) Uani 1 1 d RD
H87A H -0.2982 -0.0580 0.4463 0.168 Uiso 1 1 calc R
H87B H -0.3636 -0.0473 0.4062 0.168 Uiso 1 1 calc R
C88 C -0.29522(15) 0.05499(14) 0.41891(8) 0.114(3) Uani 1 1 d RD
H88A H -0.3488 0.0819 0.4281 0.137 Uiso 1 1 calc R
H88B H -0.2501 0.0697 0.4401 0.137 Uiso 1 1 calc R

loop_
_atom_site_aniso_label
_atom_site_aniso_U_11
_atom_site_aniso_U_22
_atom_site_aniso_U_33
_atom_site_aniso_U_23
_atom_site_aniso_U_13
_atom_site_aniso_U_12
Si1 0.0187(5) 0.0140(5) 0.0150(5) 0.0002(4) 0.0005(4) -0.0003(4)
Si2 0.0151(5) 0.0165(5) 0.0151(5) -0.0008(4) -0.0002(4) -0.0003(4)
Si3 0.0159(5) 0.0159(5) 0.0151(5) 0.0007(4) -0.0003(4) -0.0009(4)
N1 0.0161(16) 0.0178(16) 0.0165(16) 0.0011(14) 0.0016(13) -0.0020(12)
N2 0.0169(15) 0.0181(16) 0.0171(16) 0.0003(14) 0.0024(13) 0.0008(13)
C1 0.028(2) 0.022(2) 0.020(2) 0.0033(16) -0.0007(17) 0.0024(18)
C2 0.043(3) 0.021(2) 0.022(2) 0.0053(17) -0.003(2) 0.000(2)
C3 0.034(3) 0.037(3) 0.028(2) 0.003(2) -0.003(2) 0.012(2)
C4 0.030(2) 0.034(2) 0.020(2) 0.0037(18) -0.0036(18) 0.002(2)
C5 0.0133(19) 0.029(2) 0.0181(19) -0.0020(17) 0.0004(15) -0.0017(16)
C6 0.024(2) 0.035(3) 0.025(2) 0.0017(19) 0.0017(17) -0.0048(19)
C7 0.024(2) 0.036(2) 0.021(2) -0.0094(18) 0.0026(17) 0.0041(19)
C8 0.0158(19) 0.027(2) 0.023(2) -0.0002(17) 0.0001(16) 0.0017(17)
C9 0.0176(19) 0.025(2) 0.020(2) -0.0049(17) -0.0003(16) -0.0038(17)
C10 0.024(2) 0.038(3) 0.024(2) -0.0072(19) -0.0059(18) -0.006(2)
C11 0.030(2) 0.021(2) 0.024(2) -0.0039(17) 0.0019(18) -0.0062(18)
C12 0.020(2) 0.038(3) 0.025(2) 0.0000(19) 0.0022(17) -0.0065(19)
C13 0.027(2) 0.022(2) 0.019(2) -0.0056(16) -0.0014(17) -0.0008(18)
C14 0.037(3) 0.027(2) 0.020(2) -0.0030(17) 0.0009(19) 0.006(2)
C15 0.033(3) 0.030(2) 0.024(2) -0.0053(19) -0.0047(19) -0.007(2)
C16 0.040(3) 0.031(2) 0.020(2) -0.0060(18) -0.0046(19) 0.001(2)
C17 0.025(2) 0.024(2) 0.019(2) 0.0046(16) -0.0028(17) 0.0040(18)
C18 0.039(3) 0.025(2) 0.025(2) 0.0075(18) -0.002(2) 0.006(2)
C19 0.033(3) 0.023(2) 0.028(2) -0.0001(18) 0.0028(19) 0.0061(19)
C20 0.021(2) 0.039(3) 0.032(3) 0.006(2) -0.0024(18) 0.003(2)
C21 0.019(2) 0.023(2) 0.018(2) 0.0024(16) 0.0028(15) -0.0026(16)
C22 0.0165(19) 0.030(2) 0.029(2) 0.0036(19) 0.0027(17) -0.0035(17)
C23 0.031(2) 0.023(2) 0.030(2) 0.0026(18) 0.0000(19) -0.0071(18)
C24 0.026(2) 0.042(3) 0.022(2) 0.007(2) 0.0074(18) -0.004(2)
C25 0.0170(18) 0.0171(17) 0.0154(18) -0.0003(14) -0.0010(16) -0.0026(14)
C26 0.029(2) 0.0176(19) 0.0161(19) 0.0036(16) -0.0006(17) -0.0034(16)
C27 0.024(2) 0.0164(18) 0.019(2) -0.0031(16) -0.0022(17) 0.0019(15)
C28 0.0142(19) 0.029(2) 0.033(2) 0.003(2) 0.0032(17) -0.0034(16)
C29 0.041(3) 0.018(2) 0.027(2) 0.0023(17) 0.000(2) -0.0052(19)
C30 0.034(2) 0.025(2) 0.024(2) 0.0027(19) -0.005(2) 0.0087(18)
C31 0.0156(19) 0.024(2) 0.032(2) -0.0048(18) 0.0029(17) 0.0029(16)
Si41 0.0188(5) 0.0166(5) 0.0157(5) 0.0004(4) 0.0006(4) -0.0011(4)
Si42 0.0152(5) 0.0190(5) 0.0153(5) 0.0013(4) -0.0002(4) 0.0011(4)
Si43 0.0160(5) 0.0209(5) 0.0151(5) -0.0009(4) -0.0003(4) -0.0008(4)
N41 0.0156(16) 0.0213(17) 0.0184(17) 0.0008(14) 0.0011(13) 0.0006(13)
N42 0.0146(15) 0.0187(16) 0.0171(16) 0.0002(14) 0.0025(13) -0.0012(12)
C41 0.034(2) 0.027(2) 0.016(2) -0.0022(16) 0.0026(17) 0.005(2)
C42 0.053(3) 0.027(2) 0.020(2) -0.0046(18) 0.000(2) 0.002(2)
C43 0.049(3) 0.038(3) 0.017(2) -0.0009(19) 0.000(2) 0.003(2)
C44 0.038(3) 0.040(3) 0.024(2) 0.001(2) 0.006(2) 0.013(2)
C45 0.020(2) 0.028(2) 0.020(2) 0.0048(17) -0.0031(16) 0.0013(18)
C46 0.018(2) 0.040(3) 0.034(2) 0.008(2) -0.0043(18) 0.001(2)
C47 0.024(2) 0.031(2) 0.028(2) 0.0013(19) -0.0004(18) 0.0065(19)
C48 0.024(2) 0.033(3) 0.030(2) 0.010(2) -0.0087(19) 0.0024(19)
C49 0.017(2) 0.031(2) 0.025(2) 0.0094(18) 0.0027(16) -0.0022(18)
C50 0.021(2) 0.039(3) 0.026(2) 0.013(2) -0.0014(18) -0.0020(19)
C51 0.030(2) 0.037(3) 0.028(2) 0.014(2) 0.002(2) -0.001(2)
C52 0.030(2) 0.025(2) 0.035(3) 0.0098(19) -0.007(2) -0.0064(19)
C53 0.023(2) 0.035(2) 0.019(2) 0.0038(18) -0.0038(17) 0.0036(19)
C54 0.021(2) 0.049(3) 0.024(2) 0.007(2) -0.0039(18) 0.006(2)
C55 0.038(3) 0.051(3) 0.017(2) 0.006(2) -0.004(2) 0.000(2)
C56 0.039(3) 0.032(3) 0.023(2) 0.0049(19) 0.000(2) 0.007(2)
C57 0.020(2) 0.037(2) 0.018(2) -0.0057(18) 0.0025(16) -0.0010(19)
C58 0.026(2) 0.043(3) 0.025(2) 0.000(2) 0.0058(19) -0.010(2)
C59 0.027(2) 0.048(3) 0.022(2) -0.011(2) 0.0033(18) 0.005(2)
C60 0.016(2) 0.040(3) 0.030(2) -0.007(2) 0.0026(17) 0.0027(19)
C61 0.024(2) 0.026(2) 0.023(2) -0.0036(17) -0.0035(17) -0.0061(17)
C62 0.039(3) 0.031(3) 0.027(2) -0.010(2) -0.009(2) -0.006(2)
C63 0.031(2) 0.032(2) 0.026(2) 0.0025(19) -0.0054(19) -0.011(2)
C64 0.041(3) 0.022(2) 0.032(2) -0.0053(18) -0.008(2) 0.004(2)
C65 0.0156(17) 0.0205(18) 0.0147(18) 0.0013(15) 0.0003(15) 0.0008(15)
C66 0.028(2) 0.0159(18) 0.017(2) 0.0004(15) 0.0026(16) 0.0001(16)
C67 0.025(2) 0.0163(18) 0.0142(19) 0.0011(15) 0.0002(16) -0.0033(15)
C68 0.017(2) 0.028(2) 0.031(2) -0.0024(19) 0.0017(17) 0.0022(17)
C69 0.030(2) 0.023(2) 0.024(2) 0.0007(17) 0.0012(18) 0.0090(18)
C70 0.029(2) 0.019(2) 0.028(2) -0.0010(18) 0.0011(19) -0.0090(17)
C71 0.0155(19) 0.026(2) 0.030(2) -0.0005(19) -0.0023(17) 0.0019(16)
O1 0.093(3) 0.071(3) 0.117(3) 0.018(2) -0.002(3) 0.001(2)
C81 0.105(6) 0.040(4) 0.067(5) -0.006(3) -0.018(4) 0.000(4)
C82 0.116(9) 0.065(6) 0.176(11) -0.034(7) -0.048(8) 0.027(5)
C83 0.098(6) 0.056(4) 0.266(11) 0.008(6) 0.069(7) 0.001(4)
C84 0.134(6) 0.071(4) 0.138(7) -0.001(4) 0.079(6) -0.005(4)
O2 0.093(3) 0.071(3) 0.117(3) 0.018(2) -0.002(3) 0.001(2)
C85 0.071(6) 0.109(8) 0.155(11) -0.016(8) 0.024(7) 0.018(5)
C86 0.149(10) 0.049(5) 0.187(12) -0.031(6) 0.086(9) -0.004(6)
C87 0.098(6) 0.056(4) 0.266(11) 0.008(6) 0.069(7) 0.001(4)
C88 0.134(6) 0.071(4) 0.138(7) -0.001(4) 0.079(6) -0.005(4)

loop_
_atom_type_symbol
_atom_type_description
_atom_type_scat_dispersion_real
_atom_type_scat_dispersion_imag
_atom_type_scat_source
C C 0.0033 0.0016 'International Tables Vol C Tables 4.2.6.8 and 6.1.1.4'
H H 0.0000 0.0000 'International Tables Vol C Tables 4.2.6.8 and 6.1.1.4'
N N 0.0061 0.0033 'International Tables Vol C Tables 4.2.6.8 and 6.1.1.4'
O O 0.0106 0.0060 'International Tables Vol C Tables 4.2.6.8 and 6.1.1.4'
Si Si 0.0817 0.0704 'International Tables Vol C Tables 4.2.6.8 and 6.1.1.4'

loop_
_geom_angle_atom_site_label_1
_geom_angle_atom_site_label_2
_geom_angle_atom_site_label_3
_geom_angle
C25 Si1 Si3 106.04(12)
C25 Si1 Si2 103.48(12)
Si3 Si1 Si2 134.81(6)
C9 Si2 C5 109.02(18)
C9 Si2 C1 108.67(19)
C5 Si2 C1 106.93(19)
C9 Si2 Si1 114.08(13)
C5 Si2 Si1 103.11(13)
C1 Si2 Si1 114.56(13)
C17 Si3 C21 108.53(19)
C17 Si3 C13 107.13(19)
C21 Si3 C13 107.50(18)
C17 Si3 Si1 101.61(13)
C21 Si3 Si1 122.93(13)
C13 Si3 Si1 108.16(13)
C25 N1 C26 111.8(3)
C25 N1 C28 126.0(3)
C26 N1 C28 122.2(3)
C25 N2 C27 111.8(3)
C25 N2 C31 125.4(3)
C27 N2 C31 122.8(3)
C3 C1 C4 106.3(4)
C3 C1 C2 106.1(4)
C4 C1 C2 106.5(4)
C3 C1 Si2 111.8(3)
C4 C1 Si2 112.7(3)
C2 C1 Si2 113.0(3)
C1 C2 H2A 109.5
C1 C2 H2B 109.5
H2A C2 H2B 109.5
C1 C2 H2C 109.5
H2A C2 H2C 109.5
H2B C2 H2C 109.5
C1 C3 H3A 109.5
C1 C3 H3B 109.5
H3A C3 H3B 109.5
C1 C3 H3C 109.5
H3A C3 H3C 109.5
H3B C3 H3C 109.5
C1 C4 H4A 109.5
C1 C4 H4B 109.5
H4A C4 H4B 109.5
C1 C4 H4C 109.5
H4A C4 H4C 109.5
H4B C4 H4C 109.5
C8 C5 C6 105.5(3)
C8 C5 C7 106.8(4)
C6 C5 C7 107.5(3)
C8 C5 Si2 112.3(3)
C6 C5 Si2 109.7(3)
C7 C5 Si2 114.5(3)
C5 C6 H6A 109.5
C5 C6 H6B 109.5
H6A C6 H6B 109.5
C5 C6 H6C 109.5
H6A C6 H6C 109.5
H6B C6 H6C 109.5
C5 C7 H7A 109.5
C5 C7 H7B 109.5
H7A C7 H7B 109.5
C5 C7 H7C 109.5
H7A C7 H7C 109.5
H7B C7 H7C 109.5
C5 C8 H8A 109.5
C5 C8 H8B 109.5
H8A C8 H8B 109.5
C5 C8 H8C 109.5
H8A C8 H8C 109.5
H8B C8 H8C 109.5
C12 C9 C11 106.8(4)
C12 C9 C10 106.2(4)
C11 C9 C10 107.0(4)
C12 C9 Si2 110.9(3)
C11 C9 Si2 109.6(3)
C10 C9 Si2 116.0(3)
C9 C10 H10A 109.5
C9 C10 H10B 109.5
H10A C10 H10B 109.5
C9 C10 H10C 109.5
H10A C10 H10C 109.5
H10B C10 H10C 109.5
C9 C11 H11A 109.5
C9 C11 H11B 109.5
H11A C11 H11B 109.5
C9 C11 H11C 109.5
H11A C11 H11C 109.5
H11B C11 H11C 109.5
C9 C12 H12A 109.5
C9 C12 H12B 109.5
H12A C12 H12B 109.5
C9 C12 H12C 109.5
H12A C12 H12C 109.5
H12B C12 H12C 109.5
C15 C13 C16 106.4(4)
C15 C13 C14 106.1(4)
C16 C13 C14 106.2(3)
C15 C13 Si3 112.0(3)
C16 C13 Si3 113.5(3)
C14 C13 Si3 112.1(3)
C13 C14 H14A 109.5
C13 C14 H14B 109.5
H14A C14 H14B 109.5
C13 C14 H14C 109.5
H14A C14 H14C 109.5
H14B C14 H14C 109.5
C13 C15 H15A 109.5
C13 C15 H15B 109.5
H15A C15 H15B 109.5
C13 C15 H15C 109.5
H15A C15 H15C 109.5
H15B C15 H15C 109.5
C13 C16 H16A 109.5
C13 C16 H16B 109.5
H16A C16 H16B 109.5
C13 C16 H16C 109.5
H16A C16 H16C 109.5
H16B C16 H16C 109.5
C20 C17 C19 106.0(4)
C20 C17 C18 107.9(4)
C19 C17 C18 106.8(4)
C20 C17 Si3 110.8(3)
C19 C17 Si3 109.5(3)
C18 C17 Si3 115.3(3)
C17 C18 H18A 109.5
C17 C18 H18B 109.5
H18A C18 H18B 109.5
C17 C18 H18C 109.5
H18A C18 H18C 109.5
H18B C18 H18C 109.5
C17 C19 H19A 109.5
C17 C19 H19B 109.5
H19A C19 H19B 109.5
C17 C19 H19C 109.5
H19A C19 H19C 109.5
H19B C19 H19C 109.5
C17 C20 H20A 109.5
C17 C20 H20B 109.5
H20A C20 H20B 109.5
C17 C20 H20C 109.5
H20A C20 H20C 109.5
H20B C20 H20C 109.5
C24 C21 C23 106.5(4)
C24 C21 C22 106.8(3)
C23 C21 C22 106.0(3)
C24 C21 Si3 114.6(3)
C23 C21 Si3 110.9(3)
C22 C21 Si3 111.5(3)
C21 C22 H22A 109.5
C21 C22 H22B 109.5
H22A C22 H22B 109.5
C21 C22 H22C 109.5
H22A C22 H22C 109.5
H22B C22 H22C 109.5
C21 C23 H23A 109.5
C21 C23 H23B 109.5
H23A C23 H23B 109.5
C21 C23 H23C 109.5
H23A C23 H23C 109.5
H23B C23 H23C 109.5
C21 C24 H24A 109.5
C21 C24 H24B 109.5
H24A C24 H24B 109.5
C21 C24 H24C 109.5
H24A C24 H24C 109.5
H24B C24 H24C 109.5
N1 C25 N2 103.6(3)
N1 C25 Si1 122.2(3)
N2 C25 Si1 134.2(3)
C27 C26 N1 106.4(3)
C27 C26 C29 131.2(4)
N1 C26 C29 122.5(4)
C26 C27 N2 106.4(3)
C26 C27 C30 130.3(4)
N2 C27 C30 123.2(4)
N1 C28 H28A 109.5
N1 C28 H28B 109.5
H28A C28 H28B 109.5
N1 C28 H28C 109.5
H28A C28 H28C 109.5
H28B C28 H28C 109.5
C26 C29 H29A 109.5
C26 C29 H29B 109.5
H29A C29 H29B 109.5
C26 C29 H29C 109.5
H29A C29 H29C 109.5
H29B C29 H29C 109.5
C27 C30 H30A 109.5
C27 C30 H30B 109.5
H30A C30 H30B 109.5
C27 C30 H30C 109.5
H30A C30 H30C 109.5
H30B C30 H30C 109.5
N2 C31 H31A 109.5
N2 C31 H31B 109.5
H31A C31 H31B 109.5
N2 C31 H31C 109.5
H31A C31 H31C 109.5
H31B C31 H31C 109.5
C65 Si41 Si43 105.59(12)
C65 Si41 Si42 105.75(12)
Si43 Si41 Si42 135.18(6)
C45 Si42 C41 108.8(2)
C45 Si42 C49 107.63(19)
C41 Si42 C49 107.8(2)
C45 Si42 Si41 119.46(13)
C41 Si42 Si41 107.88(14)
C49 Si42 Si41 104.69(14)
C61 Si43 C53 108.33(19)
C61 Si43 C57 108.46(19)
C53 Si43 C57 107.35(19)
C61 Si43 Si41 106.10(14)
C53 Si43 Si41 104.70(14)
C57 Si43 Si41 121.33(13)
C65 N41 C66 111.1(3)
C65 N41 C68 126.6(3)
C66 N41 C68 122.2(3)
C65 N42 C67 111.4(3)
C65 N42 C71 124.3(3)
C67 N42 C71 124.0(3)
C44 C41 C43 106.7(4)
C44 C41 C42 106.7(4)
C43 C41 C42 106.0(4)
C44 C41 Si42 110.9(3)
C43 C41 Si42 112.4(3)
C42 C41 Si42 113.6(3)
C41 C42 H42A 109.5
C41 C42 H42B 109.5
H42A C42 H42B 109.5
C41 C42 H42C 109.5
H42A C42 H42C 109.5
H42B C42 H42C 109.5
C41 C43 H43A 109.5
C41 C43 H43B 109.5
H43A C43 H43B 109.5
C41 C43 H43C 109.5
H43A C43 H43C 109.5
H43B C43 H43C 109.5
C41 C44 H44A 109.5
C41 C44 H44B 109.5
H44A C44 H44B 109.5
C41 C44 H44C 109.5
H44A C44 H44C 109.5
H44B C44 H44C 109.5
C47 C45 C48 106.3(4)
C47 C45 C46 105.8(4)
C48 C45 C46 106.3(3)
C47 C45 Si42 111.3(3)
C48 C45 Si42 115.5(3)
C46 C45 Si42 111.0(3)
C45 C46 H46A 109.5
C45 C46 H46B 109.5
H46A C46 H46B 109.5
C45 C46 H46C 109.5
H46A C46 H46C 109.5
H46B C46 H46C 109.5
C45 C47 H47A 109.5
C45 C47 H47B 109.5
H47A C47 H47B 109.5
C45 C47 H47C 109.5
H47A C47 H47C 109.5
H47B C47 H47C 109.5
C45 C48 H48A 109.5
C45 C48 H48B 109.5
H48A C48 H48B 109.5
C45 C48 H48C 109.5
H48A C48 H48C 109.5
H48B C48 H48C 109.5
C52 C49 C51 106.4(4)
C52 C49 C50 106.4(4)
C51 C49 C50 106.5(4)
C52 C49 Si42 110.5(3)
C51 C49 Si42 114.7(3)
C50 C49 Si42 111.9(3)
C49 C50 H50A 109.5
C49 C50 H50B 109.5
H50A C50 H50B 109.5
C49 C50 H50C 109.5
H50A C50 H50C 109.5
H50B C50 H50C 109.5
C49 C51 H51A 109.5
C49 C51 H51B 109.5
H51A C51 H51B 109.5
C49 C51 H51C 109.5
H51A C51 H51C 109.5
H51B C51 H51C 109.5
C49 C52 H52A 109.5
C49 C52 H52B 109.5
H52A C52 H52B 109.5
C49 C52 H52C 109.5
H52A C52 H52C 109.5
H52B C52 H52C 109.5
C54 C53 C56 104.8(4)
C54 C53 C55 107.4(4)
C56 C53 C55 106.3(4)
C54 C53 Si43 110.8(3)
C56 C53 Si43 112.8(3)
C55 C53 Si43 114.1(3)
C53 C54 H54A 109.5
C53 C54 H54B 109.5
H54A C54 H54B 109.5
C53 C54 H54C 109.5
H54A C54 H54C 109.5
H54B C54 H54C 109.5
C53 C55 H55A 109.5
C53 C55 H55B 109.5
H55A C55 H55B 109.5
C53 C55 H55C 109.5
H55A C55 H55C 109.5
H55B C55 H55C 109.5
C53 C56 H56A 109.5
C53 C56 H56B 109.5
H56A C56 H56B 109.5
C53 C56 H56C 109.5
H56A C56 H56C 109.5
H56B C56 H56C 109.5
C58 C57 C59 107.8(4)
C58 C57 C60 106.4(4)
C59 C57 C60 106.6(4)
C58 C57 Si43 110.0(3)
C59 C57 Si43 114.3(3)
C60 C57 Si43 111.4(3)
C57 C58 H58A 109.5
C57 C58 H58B 109.5
H58A C58 H58B 109.5
C57 C58 H58C 109.5
H58A C58 H58C 109.5
H58B C58 H58C 109.5
C57 C59 H59A 109.5
C57 C59 H59B 109.5
H59A C59 H59B 109.5
C57 C59 H59C 109.5
H59A C59 H59C 109.5
H59B C59 H59C 109.5
C57 C60 H60A 109.5
C57 C60 H60B 109.5
H60A C60 H60B 109.5
C57 C60 H60C 109.5
H60A C60 H60C 109.5
H60B C60 H60C 109.5
C62 C61 C64 107.5(4)
C62 C61 C63 105.6(4)
C64 C61 C63 107.2(4)
C62 C61 Si43 114.9(3)
C64 C61 Si43 110.2(3)
C63 C61 Si43 111.1(3)
C61 C62 H62A 109.5
C61 C62 H62B 109.5
H62A C62 H62B 109.5
C61 C62 H62C 109.5
H62A C62 H62C 109.5
H62B C62 H62C 109.5
C61 C63 H63A 109.5
C61 C63 H63B 109.5
H63A C63 H63B 109.5
C61 C63 H63C 109.5
H63A C63 H63C 109.5
H63B C63 H63C 109.5
C61 C64 H64A 109.5
C61 C64 H64B 109.5
H64A C64 H64B 109.5
C61 C64 H64C 109.5
H64A C64 H64C 109.5
H64B C64 H64C 109.5
N41 C65 N42 103.7(3)
N41 C65 Si41 122.6(3)
N42 C65 Si41 133.8(3)
C67 C66 N41 107.1(3)
C67 C66 C69 131.3(4)
N41 C66 C69 121.6(4)
C66 C67 N42 106.7(3)
C66 C67 C70 131.4(4)
N42 C67 C70 121.9(4)
N41 C68 H68A 109.5
N41 C68 H68B 109.5
H68A C68 H68B 109.5
N41 C68 H68C 109.5
H68A C68 H68C 109.5
H68B C68 H68C 109.5
C66 C69 H69A 109.5
C66 C69 H69B 109.5
H69A C69 H69B 109.5
C66 C69 H69C 109.5
H69A C69 H69C 109.5
H69B C69 H69C 109.5
C67 C70 H70A 109.5
C67 C70 H70B 109.5
H70A C70 H70B 109.5
C67 C70 H70C 109.5
H70A C70 H70C 109.5
H70B C70 H70C 109.5
N42 C71 H71A 109.5
N42 C71 H71B 109.5
H71A C71 H71B 109.5
N42 C71 H71C 109.5
H71A C71 H71C 109.5
H71B C71 H71C 109.5
C84 O1 C81 107.7
O1 C81 C82 108.4
O1 C81 H81A 110.0
C82 C81 H81A 110.0
O1 C81 H81B 110.0
C82 C81 H81B 110.0
H81A C81 H81B 108.4
C81 C82 C83 103.1
C81 C82 H82A 111.1
C83 C82 H82A 111.1
C81 C82 H82B 111.1
C83 C82 H82B 111.1
H82A C82 H82B 109.1
C84 C83 C82 102.2
C84 C83 H83A 111.3
C82 C83 H83A 111.3
C84 C83 H83B 111.3
C82 C83 H83B 111.3
H83A C83 H83B 109.2
O1 C84 C83 110.9
O1 C84 H84A 109.5
C83 C84 H84A 109.5
O1 C84 H84B 109.5
C83 C84 H84B 109.5
H84A C84 H84B 108.1
C88 O2 C85 98.5
O2 C85 C86 105.8
O2 C85 H85A 110.6
C86 C85 H85A 110.6
O2 C85 H85B 110.6
C86 C85 H85B 110.6
H85A C85 H85B 108.7
C87 C86 C85 100.6
C87 C86 H86A 111.6
C85 C86 H86A 111.6
C87 C86 H86B 111.6
C85 C86 H86B 111.6
H86A C86 H86B 109.4
C86 C87 C88 106.8
C86 C87 H87A 110.4
C88 C87 H87A 110.4
C86 C87 H87B 110.4
C88 C87 H87B 110.4
H87A C87 H87B 108.6
O2 C88 C87 106.2
O2 C88 H88A 110.5
C87 C88 H88A 110.5
O2 C88 H88B 110.5
C87 C88 H88B 110.5
H88A C88 H88B 108.7

loop_
_geom_bond_atom_site_label_1
_geom_bond_atom_site_label_2
_geom_bond_distance
Si1 C25 1.933(4)
Si1 Si3 2.4419(14)
Si1 Si2 2.4542(15)
Si2 C9 1.956(4)
Si2 C5 1.979(4)
Si2 C1 1.979(4)
Si3 C17 1.971(4)
Si3 C21 1.975(4)
Si3 C13 1.974(4)
N1 C25 1.369(5)
N1 C26 1.385(5)
N1 C28 1.447(5)
N2 C25 1.368(5)
N2 C27 1.385(5)
N2 C31 1.462(5)
C1 C3 1.534(7)
C1 C4 1.540(6)
C1 C2 1.539(6)
C2 H2A 0.9800
C2 H2B 0.9800
C2 H2C 0.9800
C3 H3A 0.9800
C3 H3B 0.9800
C3 H3C 0.9800
C4 H4A 0.9800
C4 H4B 0.9800
C4 H4C 0.9800
C5 C8 1.541(6)
C5 C6 1.544(6)
C5 C7 1.546(6)
C6 H6A 0.9800
C6 H6B 0.9800
C6 H6C 0.9800
C7 H7A 0.9800
C7 H7B 0.9800
C7 H7C 0.9800
C8 H8A 0.9800
C8 H8B 0.9800
C8 H8C 0.9800
C9 C12 1.534(6)
C9 C11 1.537(6)
C9 C10 1.540(6)
C10 H10A 0.9800
C10 H10B 0.9800
C10 H10C 0.9800
C11 H11A 0.9800
C11 H11B 0.9800
C11 H11C 0.9800
C12 H12A 0.9800
C12 H12B 0.9800
C12 H12C 0.9800
C13 C15 1.540(6)
C13 C16 1.546(6)
C13 C14 1.547(6)
C14 H14A 0.9800
C14 H14B 0.9800
C14 H14C 0.9800
C15 H15A 0.9800
C15 H15B 0.9800
C15 H15C 0.9800
C16 H16A 0.9800
C16 H16B 0.9800
C16 H16C 0.9800
C17 C20 1.522(6)
C17 C19 1.550(6)
C17 C18 1.553(6)
C18 H18A 0.9800
C18 H18B 0.9800
C18 H18C 0.9800
C19 H19A 0.9800
C19 H19B 0.9800
C19 H19C 0.9800
C20 H20A 0.9800
C20 H20B 0.9800
C20 H20C 0.9800
C21 C24 1.537(6)
C21 C23 1.544(6)
C21 C22 1.545(6)
C22 H22A 0.9800
C22 H22B 0.9800
C22 H22C 0.9800
C23 H23A 0.9800
C23 H23B 0.9800
C23 H23C 0.9800
C24 H24A 0.9800
C24 H24B 0.9800
C24 H24C 0.9800
C26 C27 1.370(6)
C26 C29 1.493(5)
C27 C30 1.478(6)
C28 H28A 0.9800
C28 H28B 0.9800
C28 H28C 0.9800
C29 H29A 0.9800
C29 H29B 0.9800
C29 H29C 0.9800
C30 H30A 0.9800
C30 H30B 0.9800
C30 H30C 0.9800
C31 H31A 0.9800
C31 H31B 0.9800
C31 H31C 0.9800
Si41 C65 1.943(4)
Si41 Si43 2.4270(15)
Si41 Si42 2.4414(15)
Si42 C45 1.962(4)
Si42 C41 1.970(4)
Si42 C49 1.981(5)
Si43 C61 1.964(4)
Si43 C53 1.976(4)
Si43 C57 1.985(4)
N41 C65 1.357(5)
N41 C66 1.396(5)
N41 C68 1.472(5)
N42 C65 1.366(5)
N42 C67 1.390(5)
N42 C71 1.435(4)
C41 C44 1.530(7)
C41 C43 1.542(6)
C41 C42 1.549(7)
C42 H42A 0.9800
C42 H42B 0.9800
C42 H42C 0.9800
C43 H43A 0.9800
C43 H43B 0.9800
C43 H43C 0.9800
C44 H44A 0.9800
C44 H44B 0.9800
C44 H44C 0.9800
C45 C47 1.538(6)
C45 C48 1.540(6)
C45 C46 1.555(6)
C46 H46A 0.9800
C46 H46B 0.9800
C46 H46C 0.9800
C47 H47A 0.9800
C47 H47B 0.9800
C47 H47C 0.9800
C48 H48A 0.9800
C48 H48B 0.9800
C48 H48C 0.9800
C49 C52 1.538(7)
C49 C51 1.552(6)
C49 C50 1.554(6)
C50 H50A 0.9800
C50 H50B 0.9800
C50 H50C 0.9800
C51 H51A 0.9800
C51 H51B 0.9800
C51 H51C 0.9800
C52 H52A 0.9800
C52 H52B 0.9800
C52 H52C 0.9800
C53 C54 1.518(6)
C53 C56 1.535(7)
C53 C55 1.541(6)
C54 H54A 0.9800
C54 H54B 0.9800
C54 H54C 0.9800
C55 H55A 0.9800
C55 H55B 0.9800
C55 H55C 0.9800
C56 H56A 0.9800
C56 H56B 0.9800
C56 H56C 0.9800
C57 C58 1.534(7)
C57 C59 1.535(6)
C57 C60 1.537(6)
C58 H58A 0.9800
C58 H58B 0.9800
C58 H58C 0.9800
C59 H59A 0.9800
C59 H59B 0.9800
C59 H59C 0.9800
C60 H60A 0.9800
C60 H60B 0.9800
C60 H60C 0.9800
C61 C62 1.542(6)
C61 C64 1.547(6)
C61 C63 1.564(6)
C62 H62A 0.9800
C62 H62B 0.9800
C62 H62C 0.9800
C63 H63A 0.9800
C63 H63B 0.9800
C63 H63C 0.9800
C64 H64A 0.9800
C64 H64B 0.9800
C64 H64C 0.9800
C66 C67 1.331(6)
C66 C69 1.490(5)
C67 C70 1.496(6)
C68 H68A 0.9800
C68 H68B 0.9800
C68 H68C 0.9800
C69 H69A 0.9800
C69 H69B 0.9800
C69 H69C 0.9800
C70 H70A 0.9800
C70 H70B 0.9800
C70 H70C 0.9800
C71 H71A 0.9800
C71 H71B 0.9800
C71 H71C 0.9800
O1 C84 1.3533
O1 C81 1.4083
C81 C82 1.5187
C81 H81A 0.9900
C81 H81B 0.9900
C82 C83 1.5541
C82 H82A 0.9900
C82 H82B 0.9900
C83 C84 1.4690
C83 H83A 0.9900
C83 H83B 0.9900
C84 H84A 0.9900
C84 H84B 0.9900
O2 C88 1.3706
O2 C85 1.4487
C85 C86 1.5414
C85 H85A 0.9900
C85 H85B 0.9900
C86 C87 1.4204
C86 H86A 0.9900
C86 H86B 0.9900
C87 C88 1.4421
C87 H87A 0.9900
C87 H87B 0.9900
C88 H88A 0.9900
C88 H88B 0.9900
